data_7120322
loop_
_publ_author_name
'Lemp, Otfried'
'Balmer, Markus'
'Reiter, Kevin'
'Weigend, Florian'
'von H\"anisch, Carsten'

_publ_section_title
;
 An NHC--phosphinidenyl as a synthon for new group 13/15 compounds
;
_journal_name_full 'Chem. Commun.'
_journal_paper_doi 10.1039/C7CC04422D
_journal_year 2017
_chemical_formula_moiety 'C58 H88 Ga2 N4 P2'
_chemical_formula_sum 'C58 H88 Ga2 N4 P2'
_chemical_formula_weight 1042.70
_chemical_properties_physical ', Air-sensitive,Moisture-sensitive,Oxygen-sensitive'
_space_group_crystal_system triclinic
_space_group_IT_number 2
_space_group_name_Hall '-P 1'
_space_group_name_H-M_alt 'P -1'
_symmetry_space_group_name_Hall '-P 1'
_symmetry_space_group_name_H-M 'P -1'
_atom_sites_solution_hydrogens geom
_atom_sites_solution_primary direct
_audit_creation_date 2016-05-04
_audit_creation_method
;
Olex2 1.2
(compiled 2016.02.19 svn.r3266 for OlexSys, GUI svn.r5155)
;
_audit_update_record
;
2017-03-10 deposited with the CCDC.
2017-06-15 downloaded from the CCDC.
;
_cell_angle_alpha 100.545(2)
_cell_angle_beta 101.098(2)
_cell_angle_gamma 106.378(2)
_cell_formula_units_Z 2
_cell_length_a 11.8600(6)
_cell_length_b 12.9739(7)
_cell_length_c 22.3682(12)
_cell_measurement_reflns_used 9901
_cell_measurement_temperature 110(2)
_cell_measurement_theta_max 19.928
_cell_measurement_theta_min 2.297
_cell_volume 3135.8(3)
_computing_cell_refinement 'SAINT v8.34A (Bruker, 2013)'
_computing_data_reduction 'SAINT v8.34A (Bruker, 2013)'
_computing_molecular_graphics 'Olex2 (Dolomanov et al., 2009)'
_computing_publication_material 'Olex2 (Dolomanov et al., 2009)'
_computing_structure_refinement 'XL (Sheldrick, 2008)'
_computing_structure_solution 'XT (Sheldrick, 2015)'
_diffrn_ambient_temperature 110.0
_diffrn_measured_fraction_theta_full 0.996
_diffrn_measured_fraction_theta_max 0.995
_diffrn_measurement_device_type 'Bruker APEX-II CCD'
_diffrn_measurement_method '\f and \w scans'
_diffrn_radiation_type MoK\a
_diffrn_radiation_wavelength 0.71073
_diffrn_reflns_av_R_equivalents 0.0767
_diffrn_reflns_av_unetI/netI 0.0601
_diffrn_reflns_Laue_measured_fraction_full 0.996
_diffrn_reflns_Laue_measured_fraction_max 0.995
_diffrn_reflns_limit_h_max 15
_diffrn_reflns_limit_h_min -15
_diffrn_reflns_limit_k_max 16
_diffrn_reflns_limit_k_min -16
_diffrn_reflns_limit_l_max 28
_diffrn_reflns_limit_l_min -28
_diffrn_reflns_number 78201
_diffrn_reflns_point_group_measured_fraction_full 0.996
_diffrn_reflns_point_group_measured_fraction_max 0.995
_diffrn_reflns_theta_full 25.242
_diffrn_reflns_theta_max 27.061
_diffrn_reflns_theta_min 2.144
_diffrn_standards_number 0
_exptl_absorpt_coefficient_mu 0.945
_exptl_absorpt_correction_T_max 0.7455
_exptl_absorpt_correction_T_min 0.6779
_exptl_absorpt_correction_type multi-scan
_exptl_absorpt_process_details
;
SADABS-2014/5 (Bruker,2014/5) was used for absorption correction.
wR2(int) was 0.0967 before and 0.0593 after correction.
The Ratio of minimum to maximum transmission is 0.9093.
The \l/2 correction factor is 0.00150.
;
_exptl_crystal_colour 'clear yellow'
_exptl_crystal_colour_lustre clear
_exptl_crystal_colour_primary yellow
_exptl_crystal_density_diffrn 1.104
_exptl_crystal_description irregular
_exptl_crystal_F_000 1112
_exptl_crystal_size_max 0.39
_exptl_crystal_size_mid 0.164
_exptl_crystal_size_min 0.155
_refine_diff_density_max 0.408
_refine_diff_density_min -0.569
_refine_diff_density_rms 0.073
_refine_ls_extinction_method none
_refine_ls_goodness_of_fit_ref 1.041
_refine_ls_hydrogen_treatment constr
_refine_ls_matrix_type full
_refine_ls_number_parameters 619
_refine_ls_number_reflns 13720
_refine_ls_number_restraints 0
_refine_ls_restrained_S_all 1.041
_refine_ls_R_factor_all 0.0720
_refine_ls_R_factor_gt 0.0434
_refine_ls_shift/su_max 0.001
_refine_ls_shift/su_mean 0.000
_refine_ls_structure_factor_coef Fsqd
_refine_ls_weighting_details 'w=1/[\s^2^(Fo^2^)+(0.0430P)^2^+1.3870P] where P=(Fo^2^+2Fc^2^)/3'
_refine_ls_weighting_scheme calc
_refine_ls_wR_factor_gt 0.0920
_refine_ls_wR_factor_ref 0.0981
_reflns_Friedel_coverage 0.000
_reflns_number_gt 9707
_reflns_number_total 13720
_reflns_threshold_expression 'I > 2\s(I)'
_cod_data_source_file c7cc04422d2.cif
_cod_data_source_block ol389_0m
_cod_database_code 7120322
_shelx_space_group_comment
;
The symmetry employed for this shelxl refinement is uniquely defined
by the following loop, which should always be used as a source of
symmetry information in preference to the above space-group names.
They are only intended as comments.
;
_shelx_estimated_absorpt_t_max 0.867
_shelx_estimated_absorpt_t_min 0.709
_olex2_refinement_description
;
1. Others
 Fixed Uiso: H29(0.025) H58A(0.032) H58B(0.032) H58C(0.032) H27(0.025)
 H56A(0.034) H56B(0.034) H56C(0.034) H50A(0.039) H50B(0.039) H50C(0.039)
 H53A(0.039) H53B(0.039) H53C(0.039) H57A(0.035) H57B(0.035) H57C(0.035)
 H54A(0.036) H54B(0.036) H54C(0.036) H2A(0.026) H2B(0.026) H52A(0.036)
 H52B(0.036) H52C(0.036) H31A(0.037) H31B(0.037) H31C(0.037) H19A(0.039)
 H19B(0.039) H19C(0.039) H33A(0.039) H33B(0.039) H33C(0.039) H46A(0.046)
 H46B(0.046) H46C(0.046) H10A(0.039) H10B(0.039) H10C(0.039) H44A(0.042)
 H44B(0.042) H44C(0.042) H6(0.033) H12A(0.041) H12B(0.041) H12C(0.041)
 H48A(0.04) H48B(0.04) H48C(0.04) H49A(0.038) H49B(0.038) H49C(0.038)
 H36(0.033) H38(0.033) H3A(0.033) H3B(0.033) H15(0.033) H40A(0.044) H40B(0.044)
 H40C(0.044) H42A(0.049) H42B(0.049) H42C(0.049) H45A(0.05) H45B(0.05)
 H45C(0.05) H8(0.033) H21A(0.047) H21B(0.047) H21C(0.047) H32A(0.048)
 H32B(0.048) H32C(0.048) H17(0.037) H23A(0.039) H23B(0.039) H41A(0.061)
 H41B(0.061) H41C(0.061) H24A(0.039) H24B(0.039) H20A(0.068) H20B(0.068)
 H20C(0.068) H11A(0.075) H11B(0.075) H11C(0.075)
 Fixed X: H29(1.1808) H58A(1.1445) H58B(1.1421) H58C(1.0308) H27(0.9763)
 H56A(1.0874) H56B(1.1753) H56C(1.1797) H50A(0.3904) H50B(0.4317) H50C(0.5212)
 H53A(1.1141) H53B(1.1625) H53C(1.1815) H57A(0.8906) H57B(1.0095) H57C(0.9212)
 H54A(0.8434) H54B(0.9603) H54C(0.9111) H2A(0.9194) H2B(0.9619) H52A(1.0796)
 H52B(1.0688) H52C(0.9503) H31A(0.7408) H31B(0.7666) H31C(0.7) H19A(0.8506)
 H19B(0.8499) H19C(0.8814) H33A(1.1097) H33B(0.9728) H33C(1.001) H46A(0.5808)
 H46B(0.4449) H46C(0.509) H10A(1.1418) H10B(1.2096) H10C(1.108) H44A(0.3906)
 H44B(0.3635) H44C(0.4983) H6(1.1533) H12A(0.66) H12B(0.6468) H12C(0.6743)
 H48A(0.4498) H48B(0.3923) H48C(0.3462) H49A(0.681) H49B(0.5854) H49C(0.6517)
 H36(0.2421) H38(0.5273) H3A(0.7822) H3B(0.7221) H15(0.6559) H40A(0.3427)
 H40B(0.2739) H40C(0.4087) H42A(0.7521) H42B(0.7231) H42C(0.7466) H45A(0.3484)
 H45B(0.2747) H45C(0.2976) H8(0.804) H21A(0.4949) H21B(0.3921) H21C(0.5199)
 H32A(1.2666) H32B(1.1761) H32C(1.2336) H17(0.3777) H23A(0.7685) H23B(0.7769)
 H41A(0.203) H41B(0.3094) H41C(0.2937) H24A(0.5718) H24B(0.5759) H20A(0.3718)
 H20B(0.3692) H20C(0.4719) H11A(1.0191) H11B(0.9669) H11C(1.1056)
 Fixed Y: H29(0.3536) H58A(0.858) H58B(0.8465) H58C(0.8674) H27(0.3895)
 H56A(0.5691) H56B(0.6608) H56C(0.681) H50A(0.3932) H50B(0.3922) H50C(0.3844)
 H53A(0.8501) H53B(0.7821) H53C(0.7656) H57A(0.6953) H57B(0.6854) H57C(0.582)
 H54A(0.6445) H54B(0.7019) H54C(0.7757) H2A(1.1513) H2B(1.1063) H52A(0.5638)
 H52B(0.5788) H52C(0.5147) H31A(0.4161) H31B(0.3453) H31C(0.2837) H19A(0.8497)
 H19B(0.8818) H19C(0.9768) H33A(0.3496) H33B(0.3438) H33C(0.2342) H46A(0.6581)
 H46B(0.615) H46C(0.5277) H10A(1.1394) H10B(1.0584) H10C(1.0153) H44A(0.7091)
 H44B(0.7143) H44C(0.7724) H6(1.0553) H12A(0.841) H12B(0.9314) H12C(0.964)
 H48A(0.6754) H48B(0.5743) H48C(0.5657) H49A(0.5487) H49B(0.5529) H49C(0.6611)
 H36(0.237) H38(0.379) H3A(1.1151) H3B(1.0994) H15(0.8383) H40A(0.1323)
 H40B(0.2215) H40C(0.248) H42A(0.4558) H42B(0.3868) H42C(0.3288) H45A(0.4342)
 H45B(0.51) H45C(0.5075) H8(0.9454) H21A(1.0339) H21B(0.9148) H21C(0.9387)
 H32A(0.3738) H32B(0.3482) H32C(0.4726) H17(0.8834) H23A(0.1504) H23B(0.1921)
 H41A(0.2777) H41B(0.2921) H41C(0.399) H24A(0.1296) H24B(0.1516) H20A(0.7355)
 H20B(0.8589) H20C(0.8201) H11A(1.0746) H11B(0.942) H11C(1.0028)
 Fixed Z: H29(0.8234) H58A(0.8775) H58B(0.9473) H58C(0.904) H27(0.9448)
 H56A(0.8577) H56B(0.9196) H56C(0.8515) H50A(0.7916) H50B(0.8638) H50C(0.8193)
 H53A(0.7552) H53B(0.7045) H53C(0.7745) H57A(0.9229) H57B(0.9661) H57C(0.9099)
 H54A(0.6517) H54B(0.6291) H54C(0.6765) H2A(0.8347) H2B(0.895) H52A(0.7362)
 H52B(0.6661) H52C(0.6855) H31A(0.8612) H31B(0.9106) H31C(0.8382) H19A(0.9417)
 H19B(1.0141) H19C(0.9775) H33A(0.7155) H33B(0.6874) H33C(0.6983) H46A(0.654)
 H46B(0.6099) H46C(0.628) H10A(0.8393) H10B(0.8118) H10C(0.8475) H44A(0.7563)
 H44B(0.6842) H44C(0.7292) H6(0.7034) H12A(0.6925) H12B(0.654) H12C(0.7291)
 H48A(0.8687) H48B(0.8972) H48C(0.8237) H49A(0.8992) H49B(0.9405) H49C(0.9197)
 H36(0.5638) H38(0.5008) H3A(0.9123) H3B(0.8387) H15(1.0299) H40A(0.6627)
 H40B(0.6722) H40C(0.7146) H42A(0.6183) H42B(0.5469) H42C(0.6032) H45A(0.6749)
 H45B(0.6491) H45C(0.7216) H8(0.6049) H21A(0.8423) H21B(0.8133) H21C(0.7956)
 H32A(0.9311) H32B(0.9752) H32C(0.97) H17(0.9157) H23A(0.7267) H23B(0.6635)
 H41A(0.4646) H41B(0.4292) H41C(0.4707) H24A(0.644) H24B(0.7179) H20A(1.0006)
 H20B(1.0235) H20C(1.0614) H11A(0.5741) H11B(0.5504) H11C(0.5899)
;
_shelx_shelxl_version_number 2014/7
_olex2_submission_special_instructions 'No special instructions were received'

loop_
_space_group_symop_operation_xyz
'x, y, z'
'-x, -y, -z'

loop_
_atom_site_label
_atom_site_type_symbol
_atom_site_fract_x
_atom_site_fract_y
_atom_site_fract_z
_atom_site_U_iso_or_equiv
_atom_site_adp_type
_atom_site_occupancy
_atom_site_site_symmetry_order
_atom_site_calc_flag
_atom_site_refinement_flags_posn
Ga1 Ga 0.92211(2) 0.67530(2) 0.79095(2) 0.01487(7) Uani 1 1 d .
Ga2 Ga 0.57504(2) 0.59339(2) 0.77458(2) 0.01654(8) Uani 1 1 d .
P2 P 0.73340(6) 0.51315(5) 0.75264(3) 0.01677(14) Uani 1 1 d .
P1 P 0.76076(6) 0.75779(5) 0.79936(3) 0.01737(14) Uani 1 1 d .
N1 N 0.87871(18) 0.98192(15) 0.81377(9) 0.0177(4) Uani 1 1 d .
N2 N 0.72793(18) 0.95317(16) 0.86034(10) 0.0200(5) Uani 1 1 d .
N3 N 0.79496(18) 0.31766(16) 0.73955(10) 0.0200(5) Uani 1 1 d .
N4 N 0.60805(18) 0.29352(16) 0.68658(10) 0.0209(5) Uani 1 1 d .
C55 C 1.0296(2) 0.70469(19) 0.87858(11) 0.0179(5) Uani 1 1 d .
C22 C 0.7139(2) 0.37267(19) 0.72636(11) 0.0164(5) Uani 1 1 d .
C29 C 1.1055(2) 0.35620(19) 0.83109(12) 0.0207(6) Uani 1 1 d .
H29 H 1.1808 0.3536 0.8234 0.025 Uiso 1 1 calc R
C25 C 0.8990(2) 0.34572(18) 0.79242(11) 0.0167(5) Uani 1 1 d .
C1 C 0.7871(2) 0.89978(19) 0.82511(11) 0.0168(5) Uani 1 1 d .
C51 C 1.0043(2) 0.68558(19) 0.72011(12) 0.0185(5) Uani 1 1 d .
C4 C 0.9118(2) 0.98171(19) 0.75553(12) 0.0194(5) Uani 1 1 d .
C5 C 1.0361(2) 1.02305(19) 0.75815(13) 0.0229(6) Uani 1 1 d .
C26 C 0.8840(2) 0.35947(19) 0.85363(12) 0.0184(5) Uani 1 1 d .
C28 C 1.0958(2) 0.3756(2) 0.89253(12) 0.0216(6) Uani 1 1 d .
C58 C 1.0924(2) 0.8305(2) 0.90415(12) 0.0214(6) Uani 1 1 d .
H58A H 1.1445 0.8580 0.8775 0.032 Uiso 1 1 calc GR
H58B H 1.1421 0.8465 0.9473 0.032 Uiso 1 1 calc GR
H58C H 1.0308 0.8674 0.9040 0.032 Uiso 1 1 calc GR
C13 C 0.6500(2) 0.91285(19) 0.89881(12) 0.0205(6) Uani 1 1 d .
C30 C 1.0085(2) 0.34036(19) 0.78031(12) 0.0197(5) Uani 1 1 d .
C27 C 0.9842(2) 0.37667(19) 0.90287(12) 0.0206(5) Uani 1 1 d .
H27 H 0.9763 0.3895 0.9448 0.025 Uiso 1 1 calc R
C34 C 0.5298(2) 0.30622(19) 0.63243(12) 0.0210(6) Uani 1 1 d .
C56 C 1.1267(2) 0.6489(2) 0.87667(12) 0.0230(6) Uani 1 1 d .
H56A H 1.0874 0.5691 0.8577 0.034 Uiso 1 1 calc GR
H56B H 1.1753 0.6608 0.9196 0.034 Uiso 1 1 calc GR
H56C H 1.1797 0.6810 0.8515 0.034 Uiso 1 1 calc GR
C43 C 0.4515(2) 0.6014(2) 0.70092(12) 0.0217(6) Uani 1 1 d .
C35 C 0.4048(2) 0.2630(2) 0.62444(12) 0.0238(6) Uani 1 1 d .
C14 C 0.6995(2) 0.8884(2) 0.95427(12) 0.0223(6) Uani 1 1 d .
C50 C 0.4595(2) 0.4170(2) 0.82875(13) 0.0258(6) Uani 1 1 d .
H50A H 0.3904 0.3932 0.7916 0.039 Uiso 1 1 calc GR
H50B H 0.4317 0.3922 0.8638 0.039 Uiso 1 1 calc GR
H50C H 0.5212 0.3844 0.8193 0.039 Uiso 1 1 calc GR
C53 C 1.1266(2) 0.7793(2) 0.74038(13) 0.0258(6) Uani 1 1 d .
H53A H 1.1141 0.8501 0.7552 0.039 Uiso 1 1 calc GR
H53B H 1.1625 0.7821 0.7045 0.039 Uiso 1 1 calc GR
H53C H 1.1815 0.7656 0.7745 0.039 Uiso 1 1 calc GR
C57 C 0.9562(2) 0.6632(2) 0.92338(12) 0.0231(6) Uani 1 1 d .
H57A H 0.8906 0.6953 0.9229 0.035 Uiso 1 1 calc GR
H57B H 1.0095 0.6854 0.9661 0.035 Uiso 1 1 calc GR
H57C H 0.9212 0.5820 0.9099 0.035 Uiso 1 1 calc GR
C18 C 0.5303(2) 0.9143(2) 0.88441(13) 0.0254(6) Uani 1 1 d .
C9 C 0.8230(2) 0.95497(19) 0.69799(12) 0.0218(6) Uani 1 1 d .
C54 C 0.9225(2) 0.7035(2) 0.66439(12) 0.0243(6) Uani 1 1 d .
H54A H 0.8434 0.6445 0.6517 0.036 Uiso 1 1 calc GR
H54B H 0.9603 0.7019 0.6291 0.036 Uiso 1 1 calc GR
H54C H 0.9111 0.7757 0.6765 0.036 Uiso 1 1 calc GR
C2 C 0.8976(2) 1.0905(2) 0.85582(12) 0.0218(6) Uani 1 1 d .
H2A H 0.9194 1.1513 0.8347 0.026 Uiso 1 1 calc R
H2B H 0.9619 1.1063 0.8950 0.026 Uiso 1 1 calc R
C52 C 1.0279(2) 0.5758(2) 0.70019(13) 0.0243(6) Uani 1 1 d .
H52A H 1.0796 0.5638 0.7362 0.036 Uiso 1 1 calc GR
H52B H 1.0688 0.5788 0.6661 0.036 Uiso 1 1 calc GR
H52C H 0.9503 0.5147 0.6855 0.036 Uiso 1 1 calc GR
C31 C 0.7622(2) 0.3504(2) 0.86709(13) 0.0244(6) Uani 1 1 d .
H31A H 0.7408 0.4161 0.8612 0.037 Uiso 1 1 calc GR
H31B H 0.7666 0.3453 0.9106 0.037 Uiso 1 1 calc GR
H31C H 0.7000 0.2837 0.8382 0.037 Uiso 1 1 calc GR
C19 C 0.8318(2) 0.9002(2) 0.97356(13) 0.0260(6) Uani 1 1 d .
H19A H 0.8506 0.8497 0.9417 0.039 Uiso 1 1 calc GR
H19B H 0.8499 0.8818 1.0141 0.039 Uiso 1 1 calc GR
H19C H 0.8814 0.9768 0.9775 0.039 Uiso 1 1 calc GR
C33 C 1.0244(3) 0.3148(2) 0.71464(12) 0.0258(6) Uani 1 1 d .
H33A H 1.1097 0.3496 0.7155 0.039 Uiso 1 1 calc GR
H33B H 0.9728 0.3438 0.6874 0.039 Uiso 1 1 calc GR
H33C H 1.0010 0.2342 0.6983 0.039 Uiso 1 1 calc GR
C46 C 0.5010(3) 0.6005(2) 0.64304(13) 0.0308(7) Uani 1 1 d .
H46A H 0.5808 0.6581 0.6540 0.046 Uiso 1 1 calc GR
H46B H 0.4449 0.6150 0.6099 0.046 Uiso 1 1 calc GR
H46C H 0.5090 0.5277 0.6280 0.046 Uiso 1 1 calc GR
C47 C 0.5148(2) 0.5442(2) 0.84692(12) 0.0205(5) Uani 1 1 d .
C10 C 1.1322(2) 1.0625(2) 0.81951(13) 0.0259(6) Uani 1 1 d .
H10A H 1.1418 1.1394 0.8393 0.039 Uiso 1 1 calc GR
H10B H 1.2096 1.0584 0.8118 0.039 Uiso 1 1 calc GR
H10C H 1.1080 1.0153 0.8475 0.039 Uiso 1 1 calc GR
C39 C 0.5779(2) 0.3464(2) 0.58524(12) 0.0224(6) Uani 1 1 d .
C44 C 0.4235(2) 0.7089(2) 0.71928(13) 0.0280(6) Uani 1 1 d .
H44A H 0.3906 0.7091 0.7563 0.042 Uiso 1 1 calc GR
H44B H 0.3635 0.7143 0.6842 0.042 Uiso 1 1 calc GR
H44C H 0.4983 0.7724 0.7292 0.042 Uiso 1 1 calc GR
C6 C 1.0693(3) 1.0293(2) 0.70206(13) 0.0279(6) Uani 1 1 d .
H6 H 1.1533 1.0553 0.7034 0.033 Uiso 1 1 calc R
C12 C 0.6895(2) 0.9198(2) 0.69294(13) 0.0274(6) Uani 1 1 d .
H12A H 0.6600 0.8410 0.6925 0.041 Uiso 1 1 calc GR
H12B H 0.6468 0.9314 0.6540 0.041 Uiso 1 1 calc GR
H12C H 0.6743 0.9640 0.7291 0.041 Uiso 1 1 calc GR
C48 C 0.4169(2) 0.5944(2) 0.86034(13) 0.0266(6) Uani 1 1 d .
H48A H 0.4498 0.6754 0.8687 0.040 Uiso 1 1 calc GR
H48B H 0.3923 0.5743 0.8972 0.040 Uiso 1 1 calc GR
H48C H 0.3462 0.5657 0.8237 0.040 Uiso 1 1 calc GR
C49 C 0.6173(2) 0.5799(2) 0.90692(12) 0.0251(6) Uani 1 1 d .
H49A H 0.6810 0.5487 0.8992 0.038 Uiso 1 1 calc GR
H49B H 0.5854 0.5529 0.9405 0.038 Uiso 1 1 calc GR
H49C H 0.6517 0.6611 0.9197 0.038 Uiso 1 1 calc GR
C36 C 0.3276(2) 0.2666(2) 0.56984(13) 0.0275(6) Uani 1 1 d .
H36 H 0.2421 0.2370 0.5638 0.033 Uiso 1 1 calc R
C37 C 0.3714(3) 0.3116(2) 0.52438(13) 0.0286(6) Uani 1 1 d .
C38 C 0.4963(2) 0.3497(2) 0.53246(12) 0.0278(6) Uani 1 1 d .
H38 H 0.5273 0.3790 0.5008 0.033 Uiso 1 1 calc R
C3 C 0.7748(2) 1.0747(2) 0.86893(14) 0.0274(6) Uani 1 1 d .
H3A H 0.7822 1.1151 0.9123 0.033 Uiso 1 1 calc R
H3B H 0.7221 1.0994 0.8387 0.033 Uiso 1 1 calc R
C15 C 0.6239(2) 0.8571(2) 0.99265(13) 0.0272(6) Uani 1 1 d .
H15 H 0.6559 0.8383 1.0299 0.033 Uiso 1 1 calc R
C40 C 0.3530(2) 0.2117(2) 0.67270(13) 0.0296(6) Uani 1 1 d .
H40A H 0.3427 0.1323 0.6627 0.044 Uiso 1 1 calc GR
H40B H 0.2739 0.2215 0.6722 0.044 Uiso 1 1 calc GR
H40C H 0.4087 0.2480 0.7146 0.044 Uiso 1 1 calc GR
C42 C 0.7115(2) 0.3826(2) 0.58868(14) 0.0329(7) Uani 1 1 d .
H42A H 0.7521 0.4558 0.6183 0.049 Uiso 1 1 calc GR
H42B H 0.7231 0.3868 0.5469 0.049 Uiso 1 1 calc GR
H42C H 0.7466 0.3288 0.6032 0.049 Uiso 1 1 calc GR
C45 C 0.3323(2) 0.5045(2) 0.68522(14) 0.0330(7) Uani 1 1 d .
H45A H 0.3484 0.4342 0.6749 0.050 Uiso 1 1 calc GR
H45B H 0.2747 0.5100 0.6491 0.050 Uiso 1 1 calc GR
H45C H 0.2976 0.5075 0.7216 0.050 Uiso 1 1 calc GR
C8 C 0.8630(3) 0.9640(2) 0.64395(13) 0.0274(6) Uani 1 1 d .
H8 H 0.8040 0.9454 0.6049 0.033 Uiso 1 1 calc R
C7 C 0.9848(3) 0.9989(2) 0.64478(13) 0.0306(7) Uani 1 1 d .
C21 C 0.4799(2) 0.9539(2) 0.82908(13) 0.0314(7) Uani 1 1 d .
H21A H 0.4949 1.0339 0.8423 0.047 Uiso 1 1 calc GR
H21B H 0.3921 0.9148 0.8133 0.047 Uiso 1 1 calc GR
H21C H 0.5199 0.9387 0.7956 0.047 Uiso 1 1 calc GR
C32 C 1.2023(2) 0.3942(2) 0.94696(13) 0.0321(7) Uani 1 1 d .
H32A H 1.2666 0.3738 0.9311 0.048 Uiso 1 1 calc GR
H32B H 1.1761 0.3482 0.9752 0.048 Uiso 1 1 calc GR
H32C H 1.2336 0.4726 0.9700 0.048 Uiso 1 1 calc GR
C17 C 0.4592(2) 0.8834(2) 0.92495(14) 0.0310(7) Uani 1 1 d .
H17 H 0.3777 0.8834 0.9157 0.037 Uiso 1 1 calc R
C16 C 0.5033(2) 0.8524(2) 0.97853(14) 0.0312(7) Uani 1 1 d .
C23 C 0.7469(3) 0.2010(2) 0.70182(14) 0.0321(7) Uani 1 1 d .
H23A H 0.7685 0.1504 0.7267 0.039 Uiso 1 1 calc R
H23B H 0.7769 0.1921 0.6635 0.039 Uiso 1 1 calc R
C41 C 0.2869(3) 0.3209(3) 0.46718(14) 0.0409(8) Uani 1 1 d .
H41A H 0.2030 0.2777 0.4646 0.061 Uiso 1 1 calc GR
H41B H 0.3094 0.2921 0.4292 0.061 Uiso 1 1 calc GR
H41C H 0.2937 0.3990 0.4707 0.061 Uiso 1 1 calc GR
C24 C 0.6131(3) 0.1814(2) 0.68596(14) 0.0323(7) Uani 1 1 d .
H24A H 0.5718 0.1296 0.6440 0.039 Uiso 1 1 calc R
H24B H 0.5759 0.1516 0.7179 0.039 Uiso 1 1 calc R
C20 C 0.4220(3) 0.8133(3) 1.01958(15) 0.0456(9) Uani 1 1 d .
H20A H 0.3718 0.7355 1.0006 0.068 Uiso 1 1 calc GR
H20B H 0.3692 0.8589 1.0235 0.068 Uiso 1 1 calc GR
H20C H 0.4719 0.8201 1.0614 0.068 Uiso 1 1 calc GR
C11 C 1.0224(3) 1.0051(3) 0.58453(15) 0.0501(9) Uani 1 1 d .
H11A H 1.0191 1.0746 0.5741 0.075 Uiso 1 1 calc GR
H11B H 0.9669 0.9420 0.5504 0.075 Uiso 1 1 calc GR
H11C H 1.1056 1.0028 0.5899 0.075 Uiso 1 1 calc GR

loop_
_atom_site_aniso_label
_atom_site_aniso_U_11
_atom_site_aniso_U_22
_atom_site_aniso_U_33
_atom_site_aniso_U_23
_atom_site_aniso_U_13
_atom_site_aniso_U_12
Ga1 0.01138(14) 0.01210(14) 0.01922(15) 0.00305(10) 0.00322(10) 0.00201(10)
Ga2 0.01146(14) 0.01407(14) 0.02050(15) 0.00131(11) 0.00272(11) 0.00159(11)
P2 0.0122(3) 0.0099(3) 0.0255(4) 0.0016(3) 0.0038(3) 0.0021(2)
P1 0.0123(3) 0.0103(3) 0.0268(4) 0.0013(3) 0.0047(3) 0.0021(2)
N1 0.0180(11) 0.0076(10) 0.0236(11) 0.0007(8) 0.0051(9) 0.0004(8)
N2 0.0182(11) 0.0101(10) 0.0297(12) -0.0003(9) 0.0091(9) 0.0032(8)
N3 0.0187(11) 0.0098(10) 0.0242(11) -0.0017(8) -0.0028(9) 0.0032(8)
N4 0.0204(11) 0.0088(10) 0.0270(12) 0.0011(9) -0.0020(9) 0.0025(9)
C55 0.0145(12) 0.0126(12) 0.0230(13) 0.0006(10) 0.0017(10) 0.0032(10)
C22 0.0155(12) 0.0150(12) 0.0164(12) 0.0030(10) 0.0023(10) 0.0033(10)
C29 0.0159(13) 0.0134(12) 0.0339(15) 0.0101(11) 0.0073(11) 0.0036(10)
C25 0.0165(12) 0.0084(11) 0.0208(13) 0.0028(9) -0.0016(10) 0.0024(10)
C1 0.0113(12) 0.0148(12) 0.0222(13) 0.0039(10) 0.0021(10) 0.0032(10)
C51 0.0181(13) 0.0143(12) 0.0232(13) 0.0044(10) 0.0064(10) 0.0049(10)
C4 0.0229(14) 0.0089(12) 0.0260(14) 0.0052(10) 0.0063(11) 0.0043(10)
C5 0.0228(14) 0.0097(12) 0.0364(16) 0.0067(11) 0.0097(12) 0.0038(10)
C26 0.0183(13) 0.0085(11) 0.0253(14) 0.0039(10) 0.0025(10) 0.0018(10)
C28 0.0184(13) 0.0131(12) 0.0293(15) 0.0092(11) -0.0010(11) 0.0016(10)
C58 0.0184(13) 0.0157(13) 0.0270(14) 0.0021(10) 0.0035(11) 0.0042(10)
C13 0.0211(13) 0.0103(12) 0.0254(14) -0.0048(10) 0.0094(11) 0.0016(10)
C30 0.0211(13) 0.0092(12) 0.0288(14) 0.0063(10) 0.0060(11) 0.0043(10)
C27 0.0253(14) 0.0152(13) 0.0213(13) 0.0069(10) 0.0063(11) 0.0048(11)
C34 0.0234(14) 0.0088(12) 0.0239(14) -0.0011(10) 0.0000(11) 0.0020(10)
C56 0.0192(13) 0.0192(13) 0.0272(14) 0.0042(11) 0.0001(11) 0.0062(11)
C43 0.0179(13) 0.0155(13) 0.0261(14) -0.0012(10) 0.0014(11) 0.0041(10)
C35 0.0234(14) 0.0165(13) 0.0242(14) -0.0009(11) 0.0020(11) 0.0019(11)
C14 0.0200(13) 0.0142(12) 0.0268(14) -0.0044(10) 0.0073(11) 0.0020(10)
C50 0.0200(14) 0.0213(14) 0.0351(16) 0.0057(12) 0.0086(12) 0.0053(11)
C53 0.0230(14) 0.0193(14) 0.0360(16) 0.0075(12) 0.0135(12) 0.0044(11)
C57 0.0248(14) 0.0182(13) 0.0221(14) 0.0049(11) 0.0024(11) 0.0033(11)
C18 0.0175(13) 0.0151(13) 0.0342(16) -0.0089(11) 0.0043(11) 0.0021(11)
C9 0.0263(14) 0.0102(12) 0.0272(14) 0.0039(10) 0.0064(11) 0.0044(11)
C54 0.0268(15) 0.0227(14) 0.0250(14) 0.0079(11) 0.0083(11) 0.0086(12)
C2 0.0237(14) 0.0104(12) 0.0265(14) 0.0006(10) 0.0063(11) 0.0009(10)
C52 0.0221(14) 0.0182(13) 0.0326(15) 0.0035(11) 0.0108(12) 0.0061(11)
C31 0.0239(14) 0.0251(14) 0.0283(15) 0.0114(12) 0.0089(11) 0.0100(12)
C19 0.0235(14) 0.0227(14) 0.0255(14) -0.0009(11) 0.0045(11) 0.0036(11)
C33 0.0303(15) 0.0207(14) 0.0301(15) 0.0078(11) 0.0101(12) 0.0116(12)
C46 0.0384(17) 0.0320(16) 0.0240(15) 0.0072(12) 0.0041(12) 0.0170(14)
C47 0.0164(13) 0.0148(12) 0.0263(14) 0.0015(10) 0.0065(10) 0.0009(10)
C10 0.0175(13) 0.0191(13) 0.0399(16) 0.0090(12) 0.0091(12) 0.0020(11)
C39 0.0236(14) 0.0152(13) 0.0199(13) -0.0033(10) 0.0002(11) 0.0017(11)
C44 0.0234(14) 0.0236(14) 0.0356(16) 0.0048(12) 0.0056(12) 0.0089(12)
C6 0.0265(15) 0.0190(14) 0.0398(17) 0.0113(12) 0.0147(13) 0.0035(12)
C12 0.0245(15) 0.0199(14) 0.0324(16) 0.0089(12) -0.0025(12) 0.0041(11)
C48 0.0219(14) 0.0259(15) 0.0343(16) 0.0063(12) 0.0155(12) 0.0067(12)
C49 0.0245(14) 0.0229(14) 0.0246(14) 0.0022(11) 0.0082(11) 0.0040(11)
C36 0.0189(14) 0.0239(14) 0.0288(15) -0.0025(12) -0.0028(11) 0.0019(11)
C37 0.0308(16) 0.0216(14) 0.0249(15) -0.0011(11) -0.0021(12) 0.0063(12)
C38 0.0326(16) 0.0231(14) 0.0214(14) 0.0005(11) 0.0020(12) 0.0063(12)
C3 0.0329(16) 0.0116(13) 0.0375(16) 0.0017(11) 0.0138(13) 0.0068(11)
C15 0.0262(15) 0.0180(13) 0.0278(15) -0.0052(11) 0.0081(12) -0.0012(11)
C40 0.0245(15) 0.0268(15) 0.0312(16) 0.0040(12) 0.0062(12) 0.0017(12)
C42 0.0260(15) 0.0337(17) 0.0307(16) 0.0031(13) 0.0072(12) 0.0007(13)
C45 0.0235(15) 0.0272(15) 0.0368(17) -0.0016(13) -0.0043(12) 0.0048(12)
C8 0.0379(17) 0.0166(13) 0.0245(15) 0.0065(11) 0.0028(12) 0.0070(12)
C7 0.0435(18) 0.0204(14) 0.0318(16) 0.0106(12) 0.0170(14) 0.0092(13)
C21 0.0219(15) 0.0281(15) 0.0368(17) -0.0054(13) 0.0013(12) 0.0095(12)
C32 0.0227(15) 0.0350(17) 0.0341(16) 0.0128(13) -0.0002(12) 0.0050(13)
C17 0.0181(14) 0.0246(15) 0.0390(17) -0.0130(13) 0.0093(12) 0.0017(12)
C16 0.0242(15) 0.0212(14) 0.0347(17) -0.0124(12) 0.0140(13) -0.0053(12)
C23 0.0332(16) 0.0103(13) 0.0418(17) -0.0031(12) -0.0065(13) 0.0074(12)
C41 0.0420(19) 0.0412(19) 0.0317(17) 0.0083(14) -0.0027(14) 0.0105(15)
C24 0.0327(16) 0.0105(13) 0.0402(17) 0.0007(12) -0.0090(13) 0.0023(12)
C20 0.0339(18) 0.044(2) 0.0412(19) -0.0102(15) 0.0186(15) -0.0063(15)
C11 0.057(2) 0.055(2) 0.0393(19) 0.0157(16) 0.0226(17) 0.0104(18)

loop_
_atom_type_symbol
_atom_type_description
_atom_type_scat_dispersion_real
_atom_type_scat_dispersion_imag
_atom_type_scat_source
C C 0.0033 0.0016 'International Tables Vol C Tables 4.2.6.8 and 6.1.1.4'
H H 0.0000 0.0000 'International Tables Vol C Tables 4.2.6.8 and 6.1.1.4'
Ga Ga 0.2307 1.6083 'International Tables Vol C Tables 4.2.6.8 and 6.1.1.4'
N N 0.0061 0.0033 'International Tables Vol C Tables 4.2.6.8 and 6.1.1.4'
P P 0.1023 0.0942 'International Tables Vol C Tables 4.2.6.8 and 6.1.1.4'

loop_
_geom_angle_atom_site_label_1
_geom_angle_atom_site_label_2
_geom_angle_atom_site_label_3
_geom_angle
P1 Ga1 P2 76.55(2)
C55 Ga1 P2 119.53(7)
C55 Ga1 P1 108.26(7)
C51 Ga1 P2 108.12(7)
C51 Ga1 P1 120.95(7)
C51 Ga1 C55 117.38(10)
P2 Ga2 P1 76.18(2)
C43 Ga2 P2 118.44(7)
C43 Ga2 P1 108.77(8)
C43 Ga2 C47 117.97(11)
C47 Ga2 P2 110.38(7)
C47 Ga2 P1 118.39(7)
Ga1 P2 Ga2 103.13(2)
C22 P2 Ga1 129.88(8)
C22 P2 Ga2 126.48(9)
Ga1 P1 Ga2 103.24(2)
C1 P1 Ga1 124.08(8)
C1 P1 Ga2 132.37(8)
C1 N1 C4 126.48(19)
C1 N1 C2 110.08(19)
C4 N1 C2 117.52(19)
C1 N2 C13 129.9(2)
C1 N2 C3 111.6(2)
C13 N2 C3 117.08(19)
C22 N3 C25 130.0(2)
C22 N3 C23 111.40(19)
C25 N3 C23 116.53(19)
C22 N4 C34 127.1(2)
C22 N4 C24 110.04(19)
C34 N4 C24 117.29(19)
C58 C55 Ga1 108.37(16)
C56 C55 Ga1 110.51(16)
C56 C55 C58 108.9(2)
C57 C55 Ga1 111.71(16)
C57 C55 C58 108.3(2)
C57 C55 C56 109.1(2)
N3 C22 P2 128.82(17)
N3 C22 N4 106.35(19)
N4 C22 P2 124.83(18)
C28 C29 H29 119.0
C28 C29 C30 122.0(2)
C30 C29 H29 119.0
C26 C25 N3 119.9(2)
C30 C25 N3 118.2(2)
C30 C25 C26 121.1(2)
N1 C1 P1 124.31(18)
N2 C1 P1 129.03(19)
N2 C1 N1 106.65(19)
C53 C51 Ga1 112.21(17)
C53 C51 C52 108.0(2)
C54 C51 Ga1 110.32(17)
C54 C51 C53 109.1(2)
C54 C51 C52 109.5(2)
C52 C51 Ga1 107.62(16)
C5 C4 N1 117.8(2)
C5 C4 C9 120.4(2)
C9 C4 N1 121.3(2)
C4 C5 C10 121.6(2)
C6 C5 C4 118.4(2)
C6 C5 C10 120.0(2)
C25 C26 C31 122.2(2)
C27 C26 C25 118.2(2)
C27 C26 C31 119.5(2)
C29 C28 C27 118.2(2)
C29 C28 C32 121.3(2)
C27 C28 C32 120.5(2)
C55 C58 H58A 109.5
C55 C58 H58B 109.5
C55 C58 H58C 109.5
H58A C58 H58B 109.5
H58A C58 H58C 109.5
H58B C58 H58C 109.5
C14 C13 N2 119.4(2)
C14 C13 C18 121.3(2)
C18 C13 N2 118.6(2)
C29 C30 C25 118.3(2)
C29 C30 C33 119.0(2)
C25 C30 C33 122.7(2)
C26 C27 H27 119.0
C28 C27 C26 121.9(2)
C28 C27 H27 119.0
C35 C34 N4 117.4(2)
C35 C34 C39 121.2(2)
C39 C34 N4 120.8(2)
C55 C56 H56A 109.5
C55 C56 H56B 109.5
C55 C56 H56C 109.5
H56A C56 H56B 109.5
H56A C56 H56C 109.5
H56B C56 H56C 109.5
C46 C43 Ga2 110.81(17)
C46 C43 C44 109.4(2)
C46 C43 C45 109.3(2)
C44 C43 Ga2 108.20(17)
C44 C43 C45 107.8(2)
C45 C43 Ga2 111.23(18)
C34 C35 C36 118.3(3)
C34 C35 C40 121.4(2)
C36 C35 C40 120.3(2)
C13 C14 C19 121.3(2)
C15 C14 C13 118.1(2)
C15 C14 C19 120.5(2)
H50A C50 H50B 109.5
H50A C50 H50C 109.5
H50B C50 H50C 109.5
C47 C50 H50A 109.5
C47 C50 H50B 109.5
C47 C50 H50C 109.5
C51 C53 H53A 109.5
C51 C53 H53B 109.5
C51 C53 H53C 109.5
H53A C53 H53B 109.5
H53A C53 H53C 109.5
H53B C53 H53C 109.5
C55 C57 H57A 109.5
C55 C57 H57B 109.5
C55 C57 H57C 109.5
H57A C57 H57B 109.5
H57A C57 H57C 109.5
H57B C57 H57C 109.5
C13 C18 C21 122.2(3)
C17 C18 C13 117.9(3)
C17 C18 C21 119.9(2)
C4 C9 C12 123.1(2)
C8 C9 C4 117.8(2)
C8 C9 C12 119.1(2)
C51 C54 H54A 109.5
C51 C54 H54B 109.5
C51 C54 H54C 109.5
H54A C54 H54B 109.5
H54A C54 H54C 109.5
H54B C54 H54C 109.5
N1 C2 H2A 111.4
N1 C2 H2B 111.4
N1 C2 C3 102.04(19)
H2A C2 H2B 109.2
C3 C2 H2A 111.4
C3 C2 H2B 111.4
C51 C52 H52A 109.5
C51 C52 H52B 109.5
C51 C52 H52C 109.5
H52A C52 H52B 109.5
H52A C52 H52C 109.5
H52B C52 H52C 109.5
C26 C31 H31A 109.5
C26 C31 H31B 109.5
C26 C31 H31C 109.5
H31A C31 H31B 109.5
H31A C31 H31C 109.5
H31B C31 H31C 109.5
C14 C19 H19A 109.5
C14 C19 H19B 109.5
C14 C19 H19C 109.5
H19A C19 H19B 109.5
H19A C19 H19C 109.5
H19B C19 H19C 109.5
C30 C33 H33A 109.5
C30 C33 H33B 109.5
C30 C33 H33C 109.5
H33A C33 H33B 109.5
H33A C33 H33C 109.5
H33B C33 H33C 109.5
C43 C46 H46A 109.5
C43 C46 H46B 109.5
C43 C46 H46C 109.5
H46A C46 H46B 109.5
H46A C46 H46C 109.5
H46B C46 H46C 109.5
C50 C47 Ga2 108.80(17)
C48 C47 Ga2 110.08(17)
C48 C47 C50 109.1(2)
C49 C47 Ga2 111.75(17)
C49 C47 C50 108.7(2)
C49 C47 C48 108.3(2)
C5 C10 H10A 109.5
C5 C10 H10B 109.5
C5 C10 H10C 109.5
H10A C10 H10B 109.5
H10A C10 H10C 109.5
H10B C10 H10C 109.5
C34 C39 C42 123.1(2)
C38 C39 C34 117.6(2)
C38 C39 C42 119.2(3)
C43 C44 H44A 109.5
C43 C44 H44B 109.5
C43 C44 H44C 109.5
H44A C44 H44B 109.5
H44A C44 H44C 109.5
H44B C44 H44C 109.5
C5 C6 H6 118.8
C7 C6 C5 122.4(3)
C7 C6 H6 118.8
C9 C12 H12A 109.5
C9 C12 H12B 109.5
C9 C12 H12C 109.5
H12A C12 H12B 109.5
H12A C12 H12C 109.5
H12B C12 H12C 109.5
C47 C48 H48A 109.5
C47 C48 H48B 109.5
C47 C48 H48C 109.5
H48A C48 H48B 109.5
H48A C48 H48C 109.5
H48B C48 H48C 109.5
C47 C49 H49A 109.5
C47 C49 H49B 109.5
C47 C49 H49C 109.5
H49A C49 H49B 109.5
H49A C49 H49C 109.5
H49B C49 H49C 109.5
C35 C36 H36 119.0
C37 C36 C35 122.1(3)
C37 C36 H36 119.0
C36 C37 C38 118.2(3)
C36 C37 C41 121.6(3)
C38 C37 C41 120.2(3)
C39 C38 H38 118.8
C37 C38 C39 122.4(3)
C37 C38 H38 118.8
N2 C3 C2 101.7(2)
N2 C3 H3A 111.4
N2 C3 H3B 111.4
C2 C3 H3A 111.4
C2 C3 H3B 111.4
H3A C3 H3B 109.3
C14 C15 H15 118.9
C16 C15 C14 122.2(3)
C16 C15 H15 118.9
C35 C40 H40A 109.5
C35 C40 H40B 109.5
C35 C40 H40C 109.5
H40A C40 H40B 109.5
H40A C40 H40C 109.5
H40B C40 H40C 109.5
C39 C42 H42A 109.5
C39 C42 H42B 109.5
C39 C42 H42C 109.5
H42A C42 H42B 109.5
H42A C42 H42C 109.5
H42B C42 H42C 109.5
C43 C45 H45A 109.5
C43 C45 H45B 109.5
C43 C45 H45C 109.5
H45A C45 H45B 109.5
H45A C45 H45C 109.5
H45B C45 H45C 109.5
C9 C8 H8 118.6
C7 C8 C9 122.8(3)
C7 C8 H8 118.6
C6 C7 C8 118.0(3)
C6 C7 C11 121.7(3)
C8 C7 C11 120.3(3)
C18 C21 H21A 109.5
C18 C21 H21B 109.5
C18 C21 H21C 109.5
H21A C21 H21B 109.5
H21A C21 H21C 109.5
H21B C21 H21C 109.5
C28 C32 H32A 109.5
C28 C32 H32B 109.5
C28 C32 H32C 109.5
H32A C32 H32B 109.5
H32A C32 H32C 109.5
H32B C32 H32C 109.5
C18 C17 H17 118.9
C16 C17 C18 122.3(3)
C16 C17 H17 118.9
C15 C16 C17 118.0(3)
C15 C16 C20 121.0(3)
C17 C16 C20 121.0(3)
N3 C23 H23A 111.5
N3 C23 H23B 111.5
N3 C23 C24 101.4(2)
H23A C23 H23B 109.3
C24 C23 H23A 111.5
C24 C23 H23B 111.5
C37 C41 H41A 109.5
C37 C41 H41B 109.5
C37 C41 H41C 109.5
H41A C41 H41B 109.5
H41A C41 H41C 109.5
H41B C41 H41C 109.5
N4 C24 C23 102.2(2)
N4 C24 H24A 111.3
N4 C24 H24B 111.3
C23 C24 H24A 111.3
C23 C24 H24B 111.3
H24A C24 H24B 109.2
C16 C20 H20A 109.5
C16 C20 H20B 109.5
C16 C20 H20C 109.5
H20A C20 H20B 109.5
H20A C20 H20C 109.5
H20B C20 H20C 109.5
C7 C11 H11A 109.5
C7 C11 H11B 109.5
C7 C11 H11C 109.5
H11A C11 H11B 109.5
H11A C11 H11C 109.5
H11B C11 H11C 109.5

loop_
_geom_bond_atom_site_label_1
_geom_bond_atom_site_label_2
_geom_bond_distance
Ga1 P2 2.4729(7)
Ga1 P1 2.4621(7)
Ga1 C55 2.026(2)
Ga1 C51 2.020(3)
Ga2 P2 2.4744(7)
Ga2 P1 2.4812(7)
Ga2 C43 2.022(3)
Ga2 C47 2.026(3)
P2 C22 1.743(2)
P1 C1 1.744(2)
N1 C1 1.390(3)
N1 C4 1.431(3)
N1 C2 1.475(3)
N2 C1 1.371(3)
N2 C13 1.437(3)
N2 C3 1.479(3)
N3 C22 1.369(3)
N3 C25 1.442(3)
N3 C23 1.480(3)
N4 C22 1.390(3)
N4 C34 1.443(3)
N4 C24 1.471(3)
C55 C58 1.535(3)
C55 C56 1.526(3)
C55 C57 1.524(4)
C29 H29 0.9500
C29 C28 1.384(4)
C29 C30 1.391(3)
C25 C26 1.400(4)
C25 C30 1.395(3)
C51 C53 1.529(3)
C51 C54 1.522(3)
C51 C52 1.531(3)
C4 C5 1.405(4)
C4 C9 1.413(3)
C5 C10 1.502(4)
C5 C6 1.395(4)
C26 C27 1.390(3)
C26 C31 1.509(4)
C28 C27 1.389(4)
C28 C32 1.505(3)
C58 H58A 0.9800
C58 H58B 0.9800
C58 H58C 0.9800
C13 C14 1.397(4)
C13 C18 1.401(4)
C30 C33 1.505(4)
C27 H27 0.9500
C34 C35 1.392(4)
C34 C39 1.406(4)
C56 H56A 0.9800
C56 H56B 0.9800
C56 H56C 0.9800
C43 C46 1.520(4)
C43 C44 1.526(3)
C43 C45 1.532(4)
C35 C36 1.395(4)
C35 C40 1.508(4)
C14 C19 1.500(4)
C14 C15 1.388(4)
C50 H50A 0.9800
C50 H50B 0.9800
C50 H50C 0.9800
C50 C47 1.536(3)
C53 H53A 0.9800
C53 H53B 0.9800
C53 H53C 0.9800
C57 H57A 0.9800
C57 H57B 0.9800
C57 H57C 0.9800
C18 C21 1.508(4)
C18 C17 1.389(4)
C9 C12 1.493(4)
C9 C8 1.393(4)
C54 H54A 0.9800
C54 H54B 0.9800
C54 H54C 0.9800
C2 H2A 0.9900
C2 H2B 0.9900
C2 C3 1.507(4)
C52 H52A 0.9800
C52 H52B 0.9800
C52 H52C 0.9800
C31 H31A 0.9800
C31 H31B 0.9800
C31 H31C 0.9800
C19 H19A 0.9800
C19 H19B 0.9800
C19 H19C 0.9800
C33 H33A 0.9800
C33 H33B 0.9800
C33 H33C 0.9800
C46 H46A 0.9800
C46 H46B 0.9800
C46 H46C 0.9800
C47 C48 1.533(3)
C47 C49 1.524(3)
C10 H10A 0.9800
C10 H10B 0.9800
C10 H10C 0.9800
C39 C38 1.390(4)
C39 C42 1.503(4)
C44 H44A 0.9800
C44 H44B 0.9800
C44 H44C 0.9800
C6 H6 0.9500
C6 C7 1.378(4)
C12 H12A 0.9800
C12 H12B 0.9800
C12 H12C 0.9800
C48 H48A 0.9800
C48 H48B 0.9800
C48 H48C 0.9800
C49 H49A 0.9800
C49 H49B 0.9800
C49 H49C 0.9800
C36 H36 0.9500
C36 C37 1.377(4)
C37 C38 1.387(4)
C37 C41 1.512(4)
C38 H38 0.9500
C3 H3A 0.9900
C3 H3B 0.9900
C15 H15 0.9500
C15 C16 1.385(4)
C40 H40A 0.9800
C40 H40B 0.9800
C40 H40C 0.9800
C42 H42A 0.9800
C42 H42B 0.9800
C42 H42C 0.9800
C45 H45A 0.9800
C45 H45B 0.9800
C45 H45C 0.9800
C8 H8 0.9500
C8 C7 1.383(4)
C7 C11 1.507(4)
C21 H21A 0.9800
C21 H21B 0.9800
C21 H21C 0.9800
C32 H32A 0.9800
C32 H32B 0.9800
C32 H32C 0.9800
C17 H17 0.9500
C17 C16 1.387(4)
C16 C20 1.505(4)
C23 H23A 0.9900
C23 H23B 0.9900
C23 C24 1.493(4)
C41 H41A 0.9800
C41 H41B 0.9800
C41 H41C 0.9800
C24 H24A 0.9900
C24 H24B 0.9900
C20 H20A 0.9800
C20 H20B 0.9800
C20 H20C 0.9800
C11 H11A 0.9800
C11 H11B 0.9800
C11 H11C 0.9800

loop_
_geom_torsion_atom_site_label_1
_geom_torsion_atom_site_label_2
_geom_torsion_atom_site_label_3
_geom_torsion_atom_site_label_4
_geom_torsion
Ga1 P2 C22 N3 23.5(3)
Ga1 P2 C22 N4 -156.65(17)
Ga1 P1 C1 N1 34.1(2)
Ga1 P1 C1 N2 -144.29(19)
Ga2 P2 C22 N3 -146.84(19)
Ga2 P2 C22 N4 33.0(3)
Ga2 P1 C1 N1 -153.43(15)
Ga2 P1 C1 N2 28.2(3)
N1 C4 C5 C10 2.2(3)
N1 C4 C5 C6 -176.4(2)
N1 C4 C9 C12 -3.2(4)
N1 C4 C9 C8 175.7(2)
N1 C2 C3 N2 26.5(3)
N2 C13 C14 C19 -1.9(3)
N2 C13 C14 C15 175.6(2)
N2 C13 C18 C21 1.6(3)
N2 C13 C18 C17 -175.0(2)
N3 C25 C26 C27 174.4(2)
N3 C25 C26 C31 -2.5(3)
N3 C25 C30 C29 -173.5(2)
N3 C25 C30 C33 4.6(3)
N3 C23 C24 N4 28.0(3)
N4 C34 C35 C36 -175.0(2)
N4 C34 C35 C40 4.0(4)
N4 C34 C39 C38 175.9(2)
N4 C34 C39 C42 -2.4(4)
C22 N3 C25 C26 58.4(4)
C22 N3 C25 C30 -132.0(3)
C22 N3 C23 C24 -22.7(3)
C22 N4 C34 C35 -137.5(3)
C22 N4 C34 C39 51.3(3)
C22 N4 C24 C23 -26.6(3)
C29 C28 C27 C26 -0.4(4)
C25 N3 C22 P2 23.7(4)
C25 N3 C22 N4 -156.2(2)
C25 N3 C23 C24 142.8(2)
C25 C26 C27 C28 -2.8(4)
C1 N1 C4 C5 -141.2(2)
C1 N1 C4 C9 47.0(3)
C1 N1 C2 C3 -26.4(3)
C1 N2 C13 C14 68.6(3)
C1 N2 C13 C18 -120.5(3)
C1 N2 C3 C2 -20.4(3)
C4 N1 C1 P1 43.7(3)
C4 N1 C1 N2 -137.7(2)
C4 N1 C2 C3 128.4(2)
C4 C5 C6 C7 1.6(4)
C4 C9 C8 C7 -0.8(4)
C5 C4 C9 C12 -174.7(2)
C5 C4 C9 C8 4.2(4)
C5 C6 C7 C8 1.7(4)
C5 C6 C7 C11 -179.4(3)
C26 C25 C30 C29 -4.1(3)
C26 C25 C30 C33 174.0(2)
C28 C29 C30 C25 0.7(4)
C28 C29 C30 C33 -177.4(2)
C13 N2 C1 P1 17.2(4)
C13 N2 C1 N1 -161.3(2)
C13 N2 C3 C2 147.5(2)
C13 C14 C15 C16 -1.8(4)
C13 C18 C17 C16 0.4(4)
C30 C29 C28 C27 1.4(4)
C30 C29 C28 C32 -179.2(2)
C30 C25 C26 C27 5.1(3)
C30 C25 C26 C31 -171.7(2)
C34 N4 C22 P2 40.4(4)
C34 N4 C22 N3 -139.7(2)
C34 N4 C24 C23 129.1(2)
C34 C35 C36 C37 -0.3(4)
C34 C39 C38 C37 -2.2(4)
C35 C34 C39 C38 5.0(4)
C35 C34 C39 C42 -173.3(2)
C35 C36 C37 C38 3.0(4)
C35 C36 C37 C41 -176.5(3)
C14 C13 C18 C21 172.4(2)
C14 C13 C18 C17 -4.3(4)
C14 C15 C16 C17 -1.9(4)
C14 C15 C16 C20 177.3(2)
C18 C13 C14 C19 -172.5(2)
C18 C13 C14 C15 4.9(4)
C18 C17 C16 C15 2.5(4)
C18 C17 C16 C20 -176.6(3)
C9 C4 C5 C10 174.0(2)
C9 C4 C5 C6 -4.6(4)
C9 C8 C7 C6 -2.2(4)
C9 C8 C7 C11 179.0(3)
C2 N1 C1 P1 -164.40(18)
C2 N1 C1 N2 14.3(3)
C2 N1 C4 C5 68.7(3)
C2 N1 C4 C9 -103.1(3)
C31 C26 C27 C28 174.1(2)
C19 C14 C15 C16 175.7(2)
C10 C5 C6 C7 -177.1(2)
C39 C34 C35 C36 -3.8(4)
C39 C34 C35 C40 175.2(2)
C12 C9 C8 C7 178.2(2)
C36 C37 C38 C39 -1.7(4)
C3 N2 C1 P1 -176.90(19)
C3 N2 C1 N1 4.5(3)
C3 N2 C13 C14 -96.7(3)
C3 N2 C13 C18 74.3(3)
C40 C35 C36 C37 -179.3(2)
C42 C39 C38 C37 176.2(3)
C21 C18 C17 C16 -176.2(2)
C32 C28 C27 C26 -179.8(2)
C23 N3 C22 P2 -173.5(2)
C23 N3 C22 N4 6.7(3)
C23 N3 C25 C26 -103.8(3)
C23 N3 C25 C30 65.8(3)
C41 C37 C38 C39 177.8(3)
C24 N4 C22 P2 -166.9(2)
C24 N4 C22 N3 13.0(3)
C24 N4 C34 C35 71.5(3)
C24 N4 C34 C39 -99.7(3)

loop_
_smtbx_masks_void_nr
_smtbx_masks_void_average_x
_smtbx_masks_void_average_y
_smtbx_masks_void_average_z
_smtbx_masks_void_volume
_smtbx_masks_void_count_electrons
1 -0.861 -0.361 0.500 548.3 103.6
2 0.499 0.381 0.976 13.9 0.6
3 0.501 0.619 0.024 13.9 0.6
